data_4061129
_journal_name_full Organometallics
_journal_paper_doi 10.1021/om049520j
_journal_year 2004
_chemical_formula_moiety
;
 '(C31 H46 N2 Zn1), (C29 H42 N2), (C2 H3 N1)'
;
_chemical_formula_sum 'C62 H91 N5 Zn'
_chemical_formula_weight 971.77
_space_group_IT_number 14
_symmetry_cell_setting monoclinic
_symmetry_space_group_name_Hall '-P 2yn'
_symmetry_space_group_name_H-M 'P 1 21/n 1'
_cell_angle_alpha 90
_cell_angle_beta 95.201(1)
_cell_angle_gamma 90
_cell_formula_units_Z 4
_cell_length_a 24.2452(7)
_cell_length_b 9.1270(2)
_cell_length_c 26.6682(7)
_cell_measurement_temperature 173(2)
_cell_volume 5877.0(3)
_diffrn_ambient_temperature 173(2)
_exptl_crystal_density_diffrn 1.098
_cod_original_sg_symbol_H-M 'P 21/n'
_cod_database_code 4061129

loop_
_symmetry_equiv_pos_as_xyz
'x, y, z'
'-x+1/2, y+1/2, -z+1/2'
'-x, -y, -z'
'x-1/2, -y-1/2, z-1/2'

loop_
_atom_site_label
_atom_site_type_symbol
_atom_site_fract_x
_atom_site_fract_y
_atom_site_fract_z
_atom_site_U_iso_or_equiv
_atom_site_adp_type
_atom_site_occupancy
_atom_site_symmetry_multiplicity
_atom_site_calc_flag
_atom_site_refinement_flags
_atom_site_disorder_assembly
_atom_site_disorder_group
Zn Zn 0.76967(2) 0.19622(5) 0.05047(2) 0.04274(19) Uani 1 1 d . . .
N1 N 0.70192(12) 0.2941(3) 0.02124(11) 0.0284(7) Uani 1 1 d . . .
N2 N 0.79708(12) 0.3636(3) 0.09153(11) 0.0279(8) Uani 1 1 d . . .
C1 C 0.68999(15) 0.4336(4) 0.02921(14) 0.0293(9) Uani 1 1 d . . .
C2 C 0.72316(15) 0.5257(4) 0.06073(14) 0.0303(9) Uani 1 1 d . . .
H2 H 0.711 0.6244 0.0619 0.036 Uiso 1 1 calc R . .
C3 C 0.77238(16) 0.4930(4) 0.09120(14) 0.0297(9) Uani 1 1 d . . .
C4 C 0.63601(17) 0.4969(5) 0.00522(16) 0.0413(11) Uani 1 1 d . . .
H4A H 0.6327 0.4765 -0.031 0.062 Uiso 1 1 calc R . .
H4B H 0.6356 0.603 0.0107 0.062 Uiso 1 1 calc R . .
H4C H 0.6049 0.4519 0.0205 0.062 Uiso 1 1 calc R . .
C5 C 0.79634(17) 0.6125(4) 0.12530(16) 0.0394(11) Uani 1 1 d . . .
H5A H 0.7981 0.5792 0.1604 0.059 Uiso 1 1 calc R . .
H5B H 0.7729 0.6998 0.1212 0.059 Uiso 1 1 calc R . .
H5C H 0.8337 0.6362 0.1166 0.059 Uiso 1 1 calc R . .
C6 C 0.66424(15) 0.2000(4) -0.00852(14) 0.0304(9) Uani 1 1 d . . .
C7 C 0.66994(17) 0.1832(5) -0.06040(15) 0.0393(11) Uani 1 1 d . . .
C8 C 0.6374(2) 0.0770(6) -0.08629(18) 0.0510(13) Uani 1 1 d . . .
H8 H 0.6405 0.0632 -0.1212 0.061 Uiso 1 1 calc R . .
C9 C 0.6009(2) -0.0082(5) -0.06269(19) 0.0529(13) Uani 1 1 d . . .
H9 H 0.5797 -0.0813 -0.081 0.063 Uiso 1 1 calc R . .
C10 C 0.59520(19) 0.0127(5) -0.01295(18) 0.0497(12) Uani 1 1 d . . .
H10 H 0.5691 -0.045 0.0028 0.06 Uiso 1 1 calc R . .
C11 C 0.62632(17) 0.1155(5) 0.01556(16) 0.0385(11) Uani 1 1 d . . .
C12 C 0.71045(19) 0.2766(6) -0.08663(16) 0.0511(13) Uani 1 1 d . . .
H12 H 0.7241 0.3553 -0.0625 0.061 Uiso 1 1 calc R . .
C13 C 0.6826(3) 0.3519(8) -0.1335(2) 0.102(2) Uani 1 1 d . . .
H13A H 0.651 0.4096 -0.1243 0.153 Uiso 1 1 calc R . .
H13B H 0.6698 0.2777 -0.1584 0.153 Uiso 1 1 calc R . .
H13C H 0.7093 0.4168 -0.1479 0.153 Uiso 1 1 calc R . .
C14 C 0.7600(3) 0.1905(8) -0.0994(3) 0.123(3) Uani 1 1 d . . .
H14A H 0.7853 0.2549 -0.1157 0.185 Uiso 1 1 calc R . .
H14B H 0.748 0.1104 -0.1224 0.185 Uiso 1 1 calc R . .
H14C H 0.7791 0.1499 -0.0685 0.185 Uiso 1 1 calc R . .
C15 C 0.61914(19) 0.1328(6) 0.07099(16) 0.0508(13) Uani 1 1 d . . .
H15 H 0.6418 0.2187 0.0838 0.061 Uiso 1 1 calc R . .
C16 C 0.6406(2) -0.0027(7) 0.1007(2) 0.0806(19) Uani 1 1 d . . .
H16A H 0.6357 0.0109 0.1364 0.121 Uiso 1 1 calc R . .
H16B H 0.6801 -0.0164 0.0965 0.121 Uiso 1 1 calc R . .
H16C H 0.6199 -0.0894 0.088 0.121 Uiso 1 1 calc R . .
C17 C 0.5587(2) 0.1634(6) 0.0804(2) 0.0661(15) Uani 1 1 d . . .
H17A H 0.5559 0.1745 0.1166 0.099 Uiso 1 1 calc R . .
H17B H 0.5354 0.0815 0.0675 0.099 Uiso 1 1 calc R . .
H17C H 0.5463 0.2538 0.063 0.099 Uiso 1 1 calc R . .
C18 C 0.84738(15) 0.3368(4) 0.12396(14) 0.0260(9) Uani 1 1 d . . .
C19 C 0.89867(16) 0.3644(4) 0.10567(14) 0.0300(9) Uani 1 1 d . . .
C20 C 0.94680(16) 0.3199(4) 0.13497(15) 0.0318(9) Uani 1 1 d . . .
H20 H 0.9821 0.3366 0.1232 0.038 Uiso 1 1 calc R . .
C21 C 0.94314(17) 0.2520(4) 0.18077(16) 0.0344(10) Uani 1 1 d . . .
H21 H 0.9759 0.221 0.2001 0.041 Uiso 1 1 calc R . .
C22 C 0.89240(16) 0.2288(4) 0.19881(15) 0.0327(10) Uani 1 1 d . . .
H22 H 0.8908 0.1835 0.2307 0.039 Uiso 1 1 calc R . .
C23 C 0.84327(15) 0.2706(4) 0.17095(15) 0.0305(9) Uani 1 1 d . . .
C24 C 0.90391(17) 0.4367(4) 0.05498(14) 0.0333(10) Uani 1 1 d . . .
H24 H 0.8677 0.4844 0.0441 0.04 Uiso 1 1 calc R . .
C25 C 0.9484(2) 0.5547(5) 0.05774(17) 0.0526(13) Uani 1 1 d . . .
H25A H 0.95 0.5987 0.0244 0.079 Uiso 1 1 calc R . .
H25B H 0.9843 0.5109 0.0688 0.079 Uiso 1 1 calc R . .
H25C H 0.9394 0.6304 0.0818 0.079 Uiso 1 1 calc R . .
C26 C 0.9152(3) 0.3230(5) 0.01552(18) 0.0644(15) Uani 1 1 d . . .
H26A H 0.9183 0.3717 -0.0169 0.097 Uiso 1 1 calc R . .
H26B H 0.8847 0.2522 0.012 0.097 Uiso 1 1 calc R . .
H26C H 0.9499 0.2718 0.0259 0.097 Uiso 1 1 calc R . .
C27 C 0.78804(17) 0.2427(5) 0.19168(17) 0.0436(11) Uani 1 1 d . . .
H27 H 0.7595 0.3038 0.1719 0.052 Uiso 1 1 calc R . .
C28 C 0.7885(2) 0.2865(8) 0.2464(2) 0.090(2) Uani 1 1 d . . .
H28A H 0.7521 0.2675 0.2582 0.135 Uiso 1 1 calc R . .
H28B H 0.7972 0.3911 0.25 0.135 Uiso 1 1 calc R . .
H28C H 0.8166 0.2293 0.2666 0.135 Uiso 1 1 calc R . .
C29 C 0.7710(2) 0.0854(7) 0.1855(3) 0.095(2) Uani 1 1 d . . .
H29A H 0.7351 0.071 0.199 0.142 Uiso 1 1 calc R . .
H29B H 0.7988 0.0228 0.2038 0.142 Uiso 1 1 calc R . .
H29C H 0.7678 0.0596 0.1497 0.142 Uiso 1 1 calc R . .
C30 C 0.7934(3) -0.0054(6) 0.0401(3) 0.098(2) Uani 1 1 d . . .
H30A H 0.7703 -0.0686 0.0599 0.117 Uiso 1 1 calc R . .
H30B H 0.783 -0.0285 0.0042 0.117 Uiso 1 1 calc R . .
C31 C 0.8478(3) -0.0521(7) 0.0506(4) 0.127(3) Uani 1 1 d . . .
H31A H 0.8504 -0.1564 0.0423 0.191 Uiso 1 1 calc R . .
H31B H 0.8591 -0.0375 0.0864 0.191 Uiso 1 1 calc R . .
H31C H 0.8721 0.0045 0.0304 0.191 Uiso 1 1 calc R . .
N1B N 0.98127(14) 0.0273(4) -0.27985(12) 0.0305(9) Uani 1 1 d . A 1
H1X H 0.9777(19) -0.018(5) -0.2590(16) 0.037 Uiso 1 1 d . B 1
N2B N 0.91837(12) -0.0916(3) -0.21230(11) 0.0283(8) Uani 1 1 d . A 1
C1B C 0.93500(16) 0.0985(4) -0.29693(14) 0.0293(9) Uani 1 1 d . A 1
C2B C 0.88612(16) 0.0793(5) -0.27554(15) 0.0341(10) Uani 1 1 d . A 1
H2B H 0.855 0.1331 -0.2897 0.041 Uiso 1 1 calc R A 1
C3B C 0.87783(15) -0.0136(4) -0.23417(15) 0.0320(10) Uani 1 1 d . A 1
C4B C 0.93823(18) 0.2002(5) -0.34055(16) 0.0422(11) Uani 1 1 d . A 1
H4B1 H 0.9647 0.2788 -0.3311 0.063 Uiso 1 1 calc R A 1
H4B2 H 0.9016 0.2425 -0.3499 0.063 Uiso 1 1 calc R A 1
H4B3 H 0.9506 0.1458 -0.3692 0.063 Uiso 1 1 calc R A 1
C5B C 0.81957(16) -0.0202(5) -0.21784(17) 0.0461(12) Uani 1 1 d . A 1
H5B1 H 0.7978 -0.0924 -0.2384 0.069 Uiso 1 1 calc R A 1
H5B2 H 0.8021 0.0763 -0.2222 0.069 Uiso 1 1 calc R A 1
H5B3 H 0.8211 -0.0488 -0.1823 0.069 Uiso 1 1 calc R A 1
C6B C 1.03338(15) 0.0364(4) -0.30054(14) 0.0262(9) Uani 1 1 d . A 1
C7B C 1.04399(16) -0.0572(4) -0.34003(14) 0.0307(9) Uani 1 1 d . A 1
C8B C 1.09665(17) -0.0522(5) -0.35733(16) 0.0391(11) Uani 1 1 d . A 1
H8B H 1.1051 -0.1151 -0.384 0.047 Uiso 1 1 calc R A 1
C9B C 1.13659(17) 0.0427(5) -0.33635(16) 0.0400(11) Uani 1 1 d . A 1
H9B H 1.1724 0.0435 -0.3483 0.048 Uiso 1 1 calc R A 1
C10B C 1.12491(17) 0.1360(5) -0.29830(16) 0.0378(10) Uani 1 1 d . A 1
H10B H 1.1527 0.2016 -0.2845 0.045 Uiso 1 1 calc R A 1
C11B C 1.07311(16) 0.1363(4) -0.27961(14) 0.0294(9) Uani 1 1 d . A 1
C12B C 1.00056(17) -0.1639(5) -0.36226(15) 0.0373(10) Uani 1 1 d . A 1
H12B H 0.9637 -0.1265 -0.3541 0.045 Uiso 1 1 calc R A 1
C13B C 1.0090(2) -0.3147(5) -0.33734(17) 0.0541(13) Uani 1 1 d . A 1
H13D H 0.9805 -0.3824 -0.3518 0.081 Uiso 1 1 calc R A 1
H13E H 1.0063 -0.3055 -0.301 0.081 Uiso 1 1 calc R A 1
H13F H 1.0457 -0.3525 -0.3433 0.081 Uiso 1 1 calc R A 1
C14B C 0.9990(2) -0.1750(6) -0.41959(17) 0.0568(14) Uani 1 1 d . A 1
H14D H 0.9701 -0.2444 -0.432 0.085 Uiso 1 1 calc R A 1
H14E H 1.035 -0.2094 -0.4289 0.085 Uiso 1 1 calc R A 1
H14F H 0.991 -0.0784 -0.4346 0.085 Uiso 1 1 calc R A 1
C15B C 1.06100(17) 0.2389(4) -0.23746(16) 0.0391(11) Uani 1 1 d . A 1
H15B H 1.0198 0.2485 -0.2381 0.047 Uiso 1 1 calc R A 1
C16B C 1.0820(2) 0.1737(5) -0.18655(16) 0.0544(13) Uani 1 1 d . A 1
H16D H 1.0737 0.2412 -0.1596 0.082 Uiso 1 1 calc R A 1
H16E H 1.1221 0.1584 -0.1854 0.082 Uiso 1 1 calc R A 1
H16F H 1.0635 0.0798 -0.182 0.082 Uiso 1 1 calc R A 1
C17B C 1.0845(2) 0.3915(5) -0.2427(2) 0.0656(15) Uani 1 1 d . A 1
H17D H 1.0749 0.4525 -0.2146 0.098 Uiso 1 1 calc R A 1
H17E H 1.0691 0.4349 -0.2745 0.098 Uiso 1 1 calc R A 1
H17F H 1.1249 0.3856 -0.2424 0.098 Uiso 1 1 calc R A 1
C18B C 0.91007(14) -0.1779(4) -0.16877(14) 0.0288(9) Uani 1 1 d . A 1
C19B C 0.88989(17) -0.3210(5) -0.17394(16) 0.0383(10) Uani 1 1 d . A 1
C20B C 0.88257(19) -0.3990(5) -0.13045(19) 0.0523(13) Uani 1 1 d . A 1
H20B H 0.8686 -0.4962 -0.1331 0.063 Uiso 1 1 calc R A 1
C21B C 0.8952(2) -0.3388(5) -0.08338(19) 0.0549(14) Uani 1 1 d . A 1
H21B H 0.8888 -0.3932 -0.0541 0.066 Uiso 1 1 calc R A 1
C22B C 0.91710(18) -0.1992(5) -0.07891(16) 0.0443(11) Uani 1 1 d . A 1
H22B H 0.926 -0.1584 -0.0464 0.053 Uiso 1 1 calc R A 1
C23B C 0.92623(16) -0.1177(4) -0.12141(15) 0.0332(10) Uani 1 1 d . A 1
C24B C 0.8777(2) -0.3926(5) -0.22534(18) 0.0523(13) Uani 1 1 d . A 1
H24B H 0.8779 -0.3142 -0.2515 0.063 Uiso 1 1 calc R A 1
C25B C 0.9232(2) -0.5027(6) -0.2346(2) 0.0770(17) Uani 1 1 d . A 1
H25D H 0.9593 -0.4533 -0.2311 0.116 Uiso 1 1 calc R A 1
H25E H 0.9165 -0.5428 -0.2687 0.116 Uiso 1 1 calc R A 1
H25F H 0.9232 -0.5824 -0.21 0.116 Uiso 1 1 calc R A 1
C26B C 0.8219(2) -0.4674(8) -0.2314(3) 0.104(3) Uani 1 1 d . A 1
H26D H 0.816 -0.5103 -0.2652 0.155 Uiso 1 1 calc R A 1
H26E H 0.7927 -0.3955 -0.2269 0.155 Uiso 1 1 calc R A 1
H26F H 0.8207 -0.545 -0.2061 0.155 Uiso 1 1 calc R A 1
C27B C 0.95272(18) 0.0324(4) -0.11683(15) 0.0387(11) Uani 1 1 d . A 1
H27B H 0.9718 0.0491 -0.1481 0.046 Uiso 1 1 calc R A 1
C28B C 0.9963(2) 0.0456(5) -0.07250(19) 0.0606(14) Uani 1 1 d . A 1
H28D H 1.0123 0.1442 -0.0719 0.091 Uiso 1 1 calc R A 1
H28E H 1.0255 -0.027 -0.0759 0.091 Uiso 1 1 calc R A 1
H28F H 0.9792 0.028 -0.0411 0.091 Uiso 1 1 calc R A 1
C29B C 0.9104(2) 0.1534(5) -0.1141(2) 0.0669(16) Uani 1 1 d . A 1
H29D H 0.9293 0.2484 -0.1117 0.1 Uiso 1 1 calc R A 1
H29E H 0.89 0.1389 -0.0844 0.1 Uiso 1 1 calc R A 1
H29F H 0.8845 0.1514 -0.1445 0.1 Uiso 1 1 calc R A 1
N1C N 0.7183(3) -0.2101(7) -0.1550(3) 0.122(2) Uiso 1 1 d . C 1
C1C C 0.7313(3) -0.2377(8) -0.1146(3) 0.091(2) Uiso 1 1 d . C 1
C2C C 0.7488(4) -0.2680(10) -0.0617(4) 0.141(3) Uiso 1 1 d . C 1

loop_
_atom_site_aniso_label
_atom_site_aniso_U_11
_atom_site_aniso_U_22
_atom_site_aniso_U_33
_atom_site_aniso_U_23
_atom_site_aniso_U_13
_atom_site_aniso_U_12
Zn 0.0368(3) 0.0343(3) 0.0544(4) -0.0047(3) -0.0109(2) 0.0025(2)
N1 0.0253(17) 0.0313(19) 0.0277(18) 0.0006(15) -0.0026(14) -0.0011(15)
N2 0.0243(17) 0.0267(18) 0.0316(18) 0.0022(15) -0.0041(14) -0.0009(15)
C1 0.024(2) 0.036(3) 0.028(2) 0.0067(19) -0.0006(17) -0.0012(19)
C2 0.029(2) 0.026(2) 0.035(2) 0.0057(18) 0.0001(18) -0.0015(18)
C3 0.030(2) 0.030(2) 0.029(2) 0.0014(18) 0.0023(17) -0.0063(19)
C4 0.033(2) 0.045(3) 0.044(3) -0.006(2) -0.010(2) 0.007(2)
C5 0.036(2) 0.033(2) 0.048(3) -0.004(2) -0.006(2) -0.003(2)
C6 0.026(2) 0.032(2) 0.032(2) -0.0049(19) -0.0032(17) 0.0066(19)
C7 0.031(2) 0.051(3) 0.034(2) -0.003(2) -0.0041(19) 0.009(2)
C8 0.049(3) 0.066(3) 0.036(3) -0.016(3) -0.004(2) 0.014(3)
C9 0.044(3) 0.053(3) 0.060(3) -0.024(3) -0.008(3) -0.004(3)
C10 0.041(3) 0.050(3) 0.057(3) -0.009(3) -0.003(2) -0.010(2)
C11 0.034(2) 0.042(3) 0.039(3) -0.005(2) -0.003(2) -0.007(2)
C12 0.047(3) 0.073(3) 0.033(2) 0.001(2) 0.005(2) 0.004(3)
C13 0.104(5) 0.135(6) 0.064(4) 0.043(4) -0.011(4) -0.023(5)
C14 0.082(5) 0.124(6) 0.177(8) 0.043(6) 0.081(5) 0.036(5)
C15 0.050(3) 0.066(3) 0.036(3) -0.002(2) 0.003(2) -0.031(3)
C16 0.054(3) 0.125(5) 0.061(4) 0.029(4) -0.005(3) -0.021(4)
C17 0.065(4) 0.077(4) 0.059(3) -0.011(3) 0.022(3) -0.013(3)
C18 0.027(2) 0.018(2) 0.031(2) -0.0018(17) -0.0058(17) 0.0018(16)
C19 0.032(2) 0.025(2) 0.033(2) -0.0043(18) -0.0002(18) 0.0003(18)
C20 0.025(2) 0.032(2) 0.038(2) -0.004(2) 0.0027(18) -0.0051(18)
C21 0.029(2) 0.033(2) 0.040(3) 0.000(2) -0.0058(19) 0.0050(18)
C22 0.035(2) 0.032(2) 0.030(2) 0.0061(18) 0.0004(19) 0.0022(19)
C23 0.027(2) 0.028(2) 0.037(2) 0.0044(18) -0.0009(18) 0.0042(18)
C24 0.035(2) 0.033(2) 0.032(2) -0.0019(19) 0.0043(18) -0.0026(19)
C25 0.068(3) 0.048(3) 0.042(3) 0.005(2) 0.007(2) -0.022(3)
C26 0.107(5) 0.046(3) 0.043(3) -0.002(2) 0.016(3) -0.013(3)
C27 0.030(2) 0.054(3) 0.047(3) 0.021(2) 0.002(2) 0.004(2)
C28 0.058(4) 0.142(6) 0.076(4) -0.013(4) 0.036(3) -0.001(4)
C29 0.060(4) 0.097(5) 0.133(6) 0.006(4) 0.034(4) -0.040(4)
C30 0.100(5) 0.048(4) 0.136(6) -0.025(4) -0.034(4) 0.024(4)
C31 0.087(5) 0.063(4) 0.239(10) 0.040(5) 0.062(6) 0.024(4)
N1B 0.0283(19) 0.036(2) 0.028(2) 0.0058(16) 0.0062(16) 0.0025(17)
N2B 0.0254(17) 0.0328(18) 0.0265(18) 0.0007(15) 0.0012(14) -0.0003(15)
C1B 0.027(2) 0.031(2) 0.029(2) 0.0014(18) -0.0035(18) 0.0060(18)
C2B 0.024(2) 0.043(3) 0.035(2) 0.007(2) 0.0000(18) 0.0105(19)
C3B 0.022(2) 0.039(2) 0.035(2) -0.002(2) 0.0037(18) 0.0025(19)
C4B 0.039(2) 0.048(3) 0.039(2) 0.011(2) 0.005(2) 0.010(2)
C5B 0.027(2) 0.064(3) 0.048(3) 0.012(2) 0.005(2) 0.008(2)
C6B 0.022(2) 0.033(2) 0.023(2) 0.0062(18) 0.0019(16) 0.0024(18)
C7B 0.027(2) 0.034(2) 0.031(2) 0.0043(19) 0.0000(18) 0.0041(19)
C8B 0.038(3) 0.046(3) 0.034(2) -0.002(2) 0.006(2) 0.009(2)
C9B 0.022(2) 0.055(3) 0.043(3) 0.005(2) 0.0061(19) 0.003(2)
C10B 0.032(2) 0.044(3) 0.038(2) 0.000(2) 0.001(2) -0.003(2)
C11B 0.029(2) 0.031(2) 0.027(2) 0.0005(18) 0.0003(18) 0.0044(18)
C12B 0.033(2) 0.042(3) 0.036(2) -0.006(2) 0.0008(19) 0.000(2)
C13B 0.069(3) 0.046(3) 0.046(3) -0.001(2) 0.003(2) -0.014(3)
C14B 0.063(3) 0.060(3) 0.044(3) -0.004(2) -0.013(2) -0.015(3)
C15B 0.033(2) 0.038(2) 0.046(3) -0.014(2) 0.001(2) -0.001(2)
C16B 0.078(4) 0.049(3) 0.037(3) -0.012(2) 0.013(2) -0.011(3)
C17B 0.093(4) 0.037(3) 0.066(4) -0.003(3) 0.003(3) 0.005(3)
C18B 0.0181(19) 0.036(2) 0.033(2) 0.0033(19) 0.0033(16) 0.0054(18)
C19B 0.033(2) 0.036(3) 0.044(3) 0.004(2) -0.005(2) 0.000(2)
C20B 0.049(3) 0.040(3) 0.066(3) 0.009(3) -0.010(3) -0.007(2)
C21B 0.060(3) 0.057(3) 0.048(3) 0.025(3) 0.005(2) -0.011(3)
C22B 0.047(3) 0.055(3) 0.031(2) 0.006(2) 0.004(2) -0.002(2)
C23B 0.031(2) 0.034(2) 0.034(2) 0.003(2) 0.0027(18) 0.0029(19)
C24B 0.058(3) 0.043(3) 0.054(3) -0.005(2) -0.012(2) -0.007(3)
C25B 0.066(4) 0.082(4) 0.084(4) -0.030(3) 0.016(3) -0.011(3)
C26B 0.050(4) 0.147(6) 0.110(5) -0.067(5) -0.014(3) -0.021(4)
C27B 0.048(3) 0.036(2) 0.032(2) 0.000(2) 0.003(2) 0.001(2)
C28B 0.063(3) 0.046(3) 0.068(3) 0.001(3) -0.018(3) -0.010(3)
C29B 0.079(4) 0.045(3) 0.073(4) -0.010(3) -0.011(3) 0.013(3)

loop_
_geom_bond_atom_site_label_1
_geom_bond_atom_site_label_2
_geom_bond_distance
_geom_bond_site_symmetry_2
_geom_bond_publ_flag
Zn C30 1.955(5) . ?
Zn N2 1.960(3) . ?
Zn N1 1.967(3) . ?
N1 C1 1.327(5) . ?
N1 C6 1.439(5) . ?
N2 C3 1.324(5) . ?
N2 C18 1.451(4) . ?
C1 C2 1.392(5) . ?
C1 C4 1.518(5) . ?
C2 C3 1.413(5) . ?
C3 C5 1.502(5) . ?
C6 C11 1.400(6) . ?
C6 C7 1.411(6) . ?
C7 C8 1.393(6) . ?
C7 C12 1.518(6) . ?
C8 C9 1.373(7) . ?
C9 C10 1.359(7) . ?
C10 C11 1.387(6) . ?
C11 C15 1.512(6) . ?
C12 C14 1.501(7) . ?
C12 C13 1.529(7) . ?
C15 C17 1.534(7) . ?
C15 C16 1.534(7) . ?
C18 C19 1.399(5) . ?
C18 C23 1.403(5) . ?
C19 C20 1.404(5) . ?
C19 C24 1.520(5) . ?
C20 C21 1.380(6) . ?
C21 C22 1.377(6) . ?
C22 C23 1.399(5) . ?
C23 C27 1.516(6) . ?
C24 C26 1.520(6) . ?
C24 C25 1.521(6) . ?
C27 C29 1.499(7) . ?
C27 C28 1.513(7) . ?
C30 C31 1.389(8) . ?
N1B C1B 1.340(5) . ?
N1B C6B 1.426(5) . ?
N2B C3B 1.308(5) . ?
N2B C18B 1.432(5) . ?
C1B C2B 1.372(5) . ?
C1B C4B 1.496(5) . ?
C2B C3B 1.420(5) . ?
C3B C5B 1.517(5) . ?
C6B C7B 1.398(5) . ?
C6B C11B 1.405(5) . ?
C7B C8B 1.397(6) . ?
C7B C12B 1.515(5) . ?
C8B C9B 1.379(6) . ?
C9B C10B 1.374(6) . ?
C10B C11B 1.393(6) . ?
C11B C15B 1.512(5) . ?
C12B C14B 1.529(6) . ?
C12B C13B 1.534(6) . ?
C15B C17B 1.516(6) . ?
C15B C16B 1.527(6) . ?
C18B C19B 1.398(6) . ?
C18B C23B 1.400(5) . ?
C19B C20B 1.386(6) . ?
C19B C24B 1.523(6) . ?
C20B C21B 1.379(7) . ?
C21B C22B 1.382(6) . ?
C22B C23B 1.390(6) . ?
C23B C27B 1.514(6) . ?
C24B C26B 1.512(7) . ?
C24B C25B 1.529(7) . ?
C27B C29B 1.514(6) . ?
C27B C28B 1.517(6) . ?
N1C C1C 1.126(8) . ?
C1C C2C 1.462(11) . ?
